data_7155448
loop_
_publ_author_name
'Esgulian, Mathieu'
'Belot, Vincent'
'Guillot, R\'egis'
'Deloisy, Sandrine'
'Aitken, David J.'

_publ_section_title
;
 Studies on cyclization reactions of 3-amino-2,4-dihydroxybutanoic acid
 derivatives.
;
_journal_issue 6
_journal_name_full 'Organic &amp; biomolecular chemistry'
_journal_page_first 1453
_journal_page_last 1462
_journal_paper_doi 10.1039/c6ob02759h
_journal_volume 15
_journal_year 2017
_chemical_absolute_configuration syn
_chemical_formula_moiety 'C10 H13 N O7'
_chemical_formula_sum 'C10 H13 N O7'
_chemical_formula_weight 259.21
_space_group_crystal_system monoclinic
_space_group_IT_number 4
_space_group_name_Hall 'P 2yb'
_space_group_name_H-M_alt 'P 1 21 1'
_symmetry_cell_setting monoclinic
_symmetry_Int_Tables_number 4
_symmetry_space_group_name_Hall 'P 2yb'
_symmetry_space_group_name_H-M 'P 1 21 1'
_atom_sites_solution_hydrogens geom
_audit_creation_method SHELXL-2016/6
_audit_update_record
;
2016-12-05 deposited with the CCDC.
2017-01-12 downloaded from the CCDC.
;
_cell_angle_alpha 90
_cell_angle_beta 101.033(3)
_cell_angle_gamma 90
_cell_formula_units_Z 2
_cell_length_a 6.0454(6)
_cell_length_b 14.0347(14)
_cell_length_c 7.1416(8)
_cell_measurement_reflns_used 6262
_cell_measurement_temperature 100(1)
_cell_measurement_theta_max 30.09
_cell_measurement_theta_min 2.90
_cell_volume 594.73(11)
_computing_structure_refinement 'SHELXL-2016/6 (Sheldrick, 2016)'
_diffrn_ambient_temperature 100(1)
_diffrn_measured_fraction_theta_full 0.960
_diffrn_measured_fraction_theta_max 0.975
_diffrn_measurement_device_type 'Bruker APEX-II CCD'
_diffrn_measurement_method '\f and \w scans'
_diffrn_radiation_probe x-ray
_diffrn_radiation_type MoK\a
_diffrn_radiation_wavelength 0.71073
_diffrn_reflns_av_R_equivalents 0.1169
_diffrn_reflns_av_unetI/netI 0.0943
_diffrn_reflns_Laue_measured_fraction_full 0.960
_diffrn_reflns_Laue_measured_fraction_max 0.975
_diffrn_reflns_limit_h_max 8
_diffrn_reflns_limit_h_min -8
_diffrn_reflns_limit_k_max 19
_diffrn_reflns_limit_k_min -19
_diffrn_reflns_limit_l_max 10
_diffrn_reflns_limit_l_min -10
_diffrn_reflns_number 20042
_diffrn_reflns_point_group_measured_fraction_full 0.964
_diffrn_reflns_point_group_measured_fraction_max 0.975
_diffrn_reflns_theta_full 25.000
_diffrn_reflns_theta_max 30.409
_diffrn_reflns_theta_min 2.903
_exptl_absorpt_coefficient_mu 0.124
_exptl_crystal_colour colorless
_exptl_crystal_density_diffrn 1.447
_exptl_crystal_description plate
_exptl_crystal_F_000 272
_exptl_crystal_size_max 0.090
_exptl_crystal_size_mid 0.050
_exptl_crystal_size_min 0.010
_refine_diff_density_max 1.060
_refine_diff_density_min -0.377
_refine_diff_density_rms 0.116
_refine_ls_abs_structure_details
;
 Flack x determined using 755 quotients [(I+)-(I-)]/[(I+)+(I-)]
 (Parsons, Flack and Wagner, Acta Cryst. B69 (2013) 249-259).
;
_refine_ls_abs_structure_Flack 0.1(4)
_refine_ls_extinction_method none
_refine_ls_goodness_of_fit_ref 1.062
_refine_ls_hydrogen_treatment constr
_refine_ls_matrix_type full
_refine_ls_number_parameters 166
_refine_ls_number_reflns 3515
_refine_ls_number_restraints 1
_refine_ls_restrained_S_all 1.062
_refine_ls_R_factor_all 0.1675
_refine_ls_R_factor_gt 0.1101
_refine_ls_shift/su_max 0.000
_refine_ls_shift/su_mean 0.000
_refine_ls_structure_factor_coef Fsqd
_refine_ls_weighting_details 'w=1/[\s^2^(Fo^2^)+(0.1462P)^2^+1.0323P] where P=(Fo^2^+2Fc^2^)/3'
_refine_ls_weighting_scheme calc
_refine_ls_wR_factor_gt 0.2694
_refine_ls_wR_factor_ref 0.3029
_reflns_Friedel_coverage 0.928
_reflns_Friedel_fraction_full 0.969
_reflns_Friedel_fraction_max 0.975
_reflns_number_gt 2242
_reflns_number_total 3515
_reflns_threshold_expression 'I > 2\s(I)'
_cod_data_source_file c6ob02759h2.cif
_cod_data_source_block 15a
_cod_depositor_comments 'Adding full bibliography for 7155448--7155450.cif.'
_cod_original_sg_symbol_H-M 'P 21'
_cod_database_code 7155448
_shelx_space_group_comment
;
The symmetry employed for this shelxl refinement is uniquely defined
by the following loop, which should always be used as a source of
symmetry information in preference to the above space-group names.
They are only intended as comments.
;
_shelx_estimated_absorpt_t_min 0.989
_shelx_estimated_absorpt_t_max 0.999

loop_
_space_group_symop_operation_xyz
'x, y, z'
'-x, y+1/2, -z'

loop_
_atom_site_label
_atom_site_type_symbol
_atom_site_fract_x
_atom_site_fract_y
_atom_site_fract_z
_atom_site_U_iso_or_equiv
_atom_site_adp_type
_atom_site_occupancy
_atom_site_site_symmetry_order
_atom_site_calc_flag
_atom_site_refinement_flags_posn
_atom_site_refinement_flags_adp
C1 C 0.4051(13) 0.5907(6) 0.4801(14) 0.0404(19) Uani 1 1 d . .
H1 H 0.277170 0.614425 0.537862 0.049 Uiso 1 1 calc R U
C2 C 0.4242(14) 0.6498(5) 0.3103(13) 0.0391(18) Uani 1 1 d . .
H2A H 0.362447 0.615277 0.190927 0.047 Uiso 1 1 calc R U
H2B H 0.341188 0.710568 0.311640 0.047 Uiso 1 1 calc R U
C3 C 0.7671(14) 0.6561(5) 0.5045(15) 0.044(2) Uani 1 1 d . .
C4 C 0.6514(14) 0.6012(5) 0.8105(13) 0.041(2) Uani 1 1 d . .
C5 C 0.8802(15) 0.6259(7) 0.9221(15) 0.051(2) Uani 1 1 d . .
H5A H 0.908187 0.694095 0.908800 0.077 Uiso 1 1 calc R U
H5B H 0.994889 0.589083 0.873481 0.077 Uiso 1 1 calc R U
H5C H 0.887075 0.610614 1.057013 0.077 Uiso 1 1 calc R U
C6 C 0.3734(12) 0.4853(5) 0.4344(11) 0.0313(15) Uani 1 1 d . .
H7 H 0.232349 0.476623 0.336850 0.038 Uiso 1 1 calc R U
C7 C 0.3554(12) 0.4270(5) 0.6113(12) 0.0335(16) Uani 1 1 d . .
C8 C 0.1012(16) 0.3800(7) 0.8003(15) 0.050(2) Uani 1 1 d . .
H00E H -0.055782 0.389729 0.813058 0.075 Uiso 1 1 calc R U
H00F H 0.201935 0.402577 0.915857 0.075 Uiso 1 1 calc R U
H00G H 0.127706 0.311989 0.782513 0.075 Uiso 1 1 calc R U
C9 C 0.5409(12) 0.3746(5) 0.2668(10) 0.0280(13) Uani 1 1 d . .
C10 C 0.7387(15) 0.3486(5) 0.1851(13) 0.0388(18) Uani 1 1 d . .
H10A H 0.722962 0.282813 0.138647 0.058 Uiso 1 1 calc R U
H10B H 0.875440 0.354340 0.283375 0.058 Uiso 1 1 calc R U
H10C H 0.749272 0.391513 0.078846 0.058 Uiso 1 1 calc R U
N N 0.6221(10) 0.6070(5) 0.6152(12) 0.046(2) Uani 1 1 d . .
O1 O 0.4950(13) 0.5766(5) 0.8773(11) 0.0564(18) Uani 1 1 d . .
O2 O 0.6617(10) 0.6674(5) 0.3249(10) 0.0508(17) Uani 1 1 d . .
O3 O 0.9602(12) 0.6751(5) 0.5586(12) 0.0612(19) Uani 1 1 d . .
O4 O 0.5042(8) 0.3804(4) 0.7036(8) 0.0329(11) Uani 1 1 d . .
O5 O 0.1441(7) 0.4317(3) 0.6400(7) 0.0273(10) Uani 1 1 d . .
O6 O 0.5641(9) 0.4604(4) 0.3507(8) 0.0351(12) Uani 1 1 d . .
O7 O 0.3783(12) 0.3247(5) 0.2645(10) 0.0539(18) Uani 1 1 d . .

loop_
_atom_site_aniso_label
_atom_site_aniso_U_11
_atom_site_aniso_U_22
_atom_site_aniso_U_33
_atom_site_aniso_U_23
_atom_site_aniso_U_13
_atom_site_aniso_U_12
C1 0.021(3) 0.030(4) 0.070(6) 0.008(3) 0.011(3) 0.003(3)
C2 0.030(4) 0.030(4) 0.062(5) 0.014(3) 0.020(3) 0.008(3)
C3 0.033(4) 0.019(3) 0.083(6) -0.012(4) 0.022(4) -0.001(3)
C4 0.032(4) 0.025(4) 0.065(5) -0.025(4) 0.010(4) -0.001(3)
C5 0.032(4) 0.052(5) 0.068(6) -0.032(5) 0.006(4) 0.006(4)
C6 0.021(3) 0.028(3) 0.046(4) -0.005(3) 0.008(3) -0.001(2)
C7 0.020(3) 0.028(3) 0.053(5) 0.004(3) 0.010(3) -0.007(3)
C8 0.046(5) 0.048(5) 0.065(6) 0.030(5) 0.035(4) 0.019(4)
C9 0.033(3) 0.027(3) 0.026(3) -0.002(3) 0.011(2) -0.005(3)
C10 0.048(5) 0.025(3) 0.044(4) -0.001(3) 0.011(3) 0.016(3)
N 0.013(3) 0.054(4) 0.072(5) -0.042(4) 0.012(3) -0.005(3)
O1 0.052(4) 0.057(4) 0.065(4) -0.005(3) 0.023(3) -0.006(3)
O2 0.034(3) 0.051(4) 0.074(4) 0.021(3) 0.026(3) 0.002(3)
O3 0.037(4) 0.050(4) 0.101(6) -0.015(4) 0.026(3) -0.005(3)
O4 0.021(2) 0.030(2) 0.048(3) 0.010(2) 0.0054(19) 0.0057(19)
O5 0.016(2) 0.028(2) 0.040(3) 0.008(2) 0.0094(18) -0.0008(17)
O6 0.023(2) 0.039(3) 0.047(3) -0.016(2) 0.018(2) -0.006(2)
O7 0.046(4) 0.057(4) 0.057(4) 0.000(3) 0.006(3) -0.031(3)

loop_
_atom_type_symbol
_atom_type_description
_atom_type_scat_dispersion_real
_atom_type_scat_dispersion_imag
_atom_type_scat_source
C C 0.0033 0.0016 'International Tables Vol C Tables 4.2.6.8 and 6.1.1.4'
H H 0.0000 0.0000 'International Tables Vol C Tables 4.2.6.8 and 6.1.1.4'
N N 0.0061 0.0033 'International Tables Vol C Tables 4.2.6.8 and 6.1.1.4'
O O 0.0106 0.0060 'International Tables Vol C Tables 4.2.6.8 and 6.1.1.4'

loop_
_geom_angle_atom_site_label_1
_geom_angle_atom_site_label_2
_geom_angle_atom_site_label_3
_geom_angle
N C1 C2 104.2(7)
N C1 C6 110.3(6)
C2 C1 C6 113.1(8)
N C1 H1 109.7
C2 C1 H1 109.7
C6 C1 H1 109.7
O2 C2 C1 105.5(7)
O2 C2 H2A 110.6
C1 C2 H2A 110.6
O2 C2 H2B 110.6
C1 C2 H2B 110.6
H2A C2 H2B 108.8
O3 C3 O2 123.2(9)
O3 C3 N 125.8(10)
O2 C3 N 110.6(7)
O1 C4 N 117.8(8)
O1 C4 C5 125.3(10)
N C4 C5 116.9(8)
C4 C5 H5A 109.5
C4 C5 H5B 109.5
H5A C5 H5B 109.5
C4 C5 H5C 109.5
H5A C5 H5C 109.5
H5B C5 H5C 109.5
O6 C6 C1 104.4(6)
O6 C6 C7 113.7(6)
C1 C6 C7 111.7(7)
O6 C6 H7 108.9
C1 C6 H7 108.9
C7 C6 H7 108.9
O4 C7 O5 125.5(7)
O4 C7 C6 125.5(7)
O5 C7 C6 108.8(6)
O5 C8 H00E 109.5
O5 C8 H00F 109.5
H00E C8 H00F 109.5
O5 C8 H00G 109.5
H00E C8 H00G 109.5
H00F C8 H00G 109.5
O7 C9 O6 122.9(7)
O7 C9 C10 125.0(7)
O6 C9 C10 112.1(6)
C9 C10 H10A 109.5
C9 C10 H10B 109.5
H10A C10 H10B 109.5
C9 C10 H10C 109.5
H10A C10 H10C 109.5
H10B C10 H10C 109.5
C4 N C3 127.1(7)
C4 N C1 125.0(7)
C3 N C1 105.5(8)
C3 O2 C2 109.7(6)
C7 O5 C8 115.3(6)
C9 O6 C6 112.4(5)

loop_
_geom_bond_atom_site_label_1
_geom_bond_atom_site_label_2
_geom_bond_distance
C1 N 1.490(11)
C1 C2 1.492(12)
C1 C6 1.519(10)
C1 H1 1.0000
C2 O2 1.441(10)
C2 H2A 0.9900
C2 H2B 0.9900
C3 O3 1.188(12)
C3 O2 1.328(12)
C3 N 1.460(12)
C4 O1 1.189(11)
C4 N 1.375(13)
C4 C5 1.499(12)
C5 H5A 0.9800
C5 H5B 0.9800
C5 H5C 0.9800
C6 O6 1.440(8)
C6 C7 1.526(11)
C6 H7 1.0000
C7 O4 1.202(10)
C7 O5 1.333(8)
C8 O5 1.421(9)
C8 H00E 0.9800
C8 H00F 0.9800
C8 H00G 0.9800
C9 O7 1.204(9)
C9 O6 1.340(9)
C9 C10 1.473(10)
C10 H10A 0.9800
C10 H10B 0.9800
C10 H10C 0.9800
